data_7002241
loop_
_publ_author_name
'Kunz, Peter C.'
'Kassack, Matthias U.'
'Hamacher, Alexandra'
'Spingler, Bernhard'

_publ_section_title
;
 Imidazole-based phosphane gold(I) complexes as potential agents for
 cancer treatment: Synthesis, structural studies and antitumour
 activity
;
_journal_issue 37
_journal_name_full 'Dalton Transactions'
_journal_page_first 7741
_journal_page_last 7747
_journal_paper_doi 10.1039/b902748c
_journal_year 2009
_chemical_formula_sum 'C18 H27 Au Cl3 N6 P Zn'
_chemical_formula_weight 727.11
_chemical_name_systematic
;
?
;
_space_group_IT_number 14
_symmetry_cell_setting monoclinic
_symmetry_space_group_name_Hall '-P 2ybc'
_symmetry_space_group_name_H-M 'P 1 21/c 1'
_atom_sites_solution_hydrogens geom
_atom_sites_solution_primary direct
_atom_sites_solution_secondary difmap
_audit_creation_method SHELXL-97
_cell_angle_alpha 90.00
_cell_angle_beta 103.73(4)
_cell_angle_gamma 90.00
_cell_formula_units_Z 4
_cell_length_a 15.769(8)
_cell_length_b 11.527(5)
_cell_length_c 20.734(9)
_cell_measurement_temperature 293(2)
_cell_volume 3661(3)
_computing_cell_refinement 'CrysAlis RED (KUMA Diffraction, 2000b)'
_computing_data_collection 'CrysAlis CCD (KUMA Diffraction, 2000a)'
_computing_data_reduction 'CrysAlis RED'
_computing_structure_refinement 'SHELXL-97 (Sheldrick, 2008)'
_computing_structure_solution 'SHELXS-97 (Sheldrick, 1990)'
_diffrn_ambient_temperature 293(2)
_diffrn_measured_fraction_theta_full 0.991
_diffrn_measured_fraction_theta_max 0.991
_diffrn_measurement_device_type 'STADI CCD (STOE & Cie)'
_diffrn_measurement_method '\w scans'
_diffrn_radiation_monochromator graphite
_diffrn_radiation_source 'fine-focus sealed tube'
_diffrn_radiation_type MoK\a
_diffrn_radiation_wavelength 0.71073
_diffrn_reflns_av_R_equivalents 0.0925
_diffrn_reflns_av_sigmaI/netI 0.0505
_diffrn_reflns_limit_h_max 18
_diffrn_reflns_limit_h_min -18
_diffrn_reflns_limit_k_max 13
_diffrn_reflns_limit_k_min -13
_diffrn_reflns_limit_l_max 24
_diffrn_reflns_limit_l_min -24
_diffrn_reflns_number 42812
_diffrn_reflns_theta_full 25.00
_diffrn_reflns_theta_max 25.00
_diffrn_reflns_theta_min 5.12
_exptl_absorpt_coefficient_mu 4.933
_exptl_absorpt_correction_type non
_exptl_crystal_colour colourless
_exptl_crystal_density_diffrn 1.319
_exptl_crystal_density_method 'not measured'
_exptl_crystal_description 'brick shaped'
_exptl_crystal_F_000 1408
_exptl_crystal_size_max 0.5
_exptl_crystal_size_mid 0.4
_exptl_crystal_size_min 0.3
_platon_squeeze_details
;
;
_refine_diff_density_max 1.756
_refine_diff_density_min -1.640
_refine_diff_density_rms 0.139
_refine_ls_extinction_method none
_refine_ls_goodness_of_fit_ref 1.008
_refine_ls_hydrogen_treatment constr
_refine_ls_matrix_type full
_refine_ls_number_parameters 271
_refine_ls_number_reflns 6392
_refine_ls_number_restraints 6
_refine_ls_restrained_S_all 1.012
_refine_ls_R_factor_all 0.0880
_refine_ls_R_factor_gt 0.0660
_refine_ls_shift/su_max 0.017
_refine_ls_shift/su_mean 0.001
_refine_ls_structure_factor_coef Fsqd
_refine_ls_weighting_details 'calc w=1/[\s^2^(Fo^2^)+(0.1301P)^2^+0.0000P] where P=(Fo^2^+2Fc^2^)/3'
_refine_ls_weighting_scheme calc
_refine_ls_wR_factor_gt 0.1887
_refine_ls_wR_factor_ref 0.2022
_reflns_number_gt 4090
_reflns_number_total 6392
_reflns_threshold_expression >2sigma(I)
_cod_data_source_file b902748c.txt
_cod_data_source_block klunker
_cod_original_sg_symbol_H-M P21/c
_cod_database_code 7002241

loop_
_symmetry_equiv_pos_as_xyz
'x, y, z'
'-x, y+1/2, -z+1/2'
'-x, -y, -z'
'x, -y-1/2, z-1/2'

loop_
_atom_site_label
_atom_site_type_symbol
_atom_site_fract_x
_atom_site_fract_y
_atom_site_fract_z
_atom_site_U_iso_or_equiv
_atom_site_adp_type
_atom_site_occupancy
_atom_site_symmetry_multiplicity
_atom_site_calc_flag
_atom_site_refinement_flags
_atom_site_disorder_assembly
_atom_site_disorder_group
C01 C -0.1354(5) 1.0939(8) 0.2715(4) 0.071(2) Uani 1 1 d . . .
C02 C -0.0992(6) 1.1819(8) 0.3106(4) 0.079(2) Uani 1 1 d . . .
H02 H -0.0400 1.1964 0.3268 0.095 Uiso 1 1 calc R . .
C03 C -0.2430(7) 1.1958(10) 0.2890(5) 0.089(3) Uani 1 1 d . . .
C4 C -0.1392(5) 0.8534(7) 0.2633(4) 0.068(2) Uani 1 1 d . . .
C5 C -0.1055(6) 0.7590(9) 0.2989(5) 0.091(3) Uani 1 1 d . . .
H5 H -0.0466 0.7408 0.3140 0.109 Uiso 1 1 calc R . .
C6 C -0.2487(6) 0.7484(9) 0.2770(5) 0.087(3) Uani 1 1 d . . .
C7 C -0.1332(5) 0.9878(7) 0.1522(5) 0.071(2) Uani 1 1 d . . .
C8 C -0.0982(6) 0.9958(8) 0.0984(5) 0.078(2) Uani 1 1 d . . .
H8 H -0.0392 0.9951 0.0984 0.094 Uiso 1 1 calc R . .
C9 C -0.2413(7) 0.9993(8) 0.0638(5) 0.080(2) Uani 1 1 d . . .
C10 C -0.3308(8) 1.2421(12) 0.2913(7) 0.130(5) Uani 1 1 d D . .
H10 H -0.3119 1.3163 0.3132 0.156 Uiso 1 1 calc R . .
C11 C -0.3647(11) 1.189(2) 0.3436(10) 0.235(12) Uani 1 1 d D . .
H11A H -0.3171 1.1611 0.3780 0.352 Uiso 1 1 calc R . .
H11B H -0.4023 1.1257 0.3256 0.352 Uiso 1 1 calc R . .
H11C H -0.3972 1.2458 0.3618 0.352 Uiso 1 1 calc R . .
C12 C -0.3777(10) 1.2867(18) 0.2280(10) 0.219(11) Uani 1 1 d D . .
H12A H -0.3369 1.3122 0.2032 0.329 Uiso 1 1 calc R . .
H12B H -0.4134 1.3508 0.2347 0.329 Uiso 1 1 calc R . .
H12C H -0.4140 1.2267 0.2038 0.329 Uiso 1 1 calc R . .
C13 C -0.3395(9) 0.7082(13) 0.2749(7) 0.131(5) Uani 1 1 d D . .
H13 H -0.3198 0.6380 0.3008 0.157 Uiso 1 1 calc R . .
C14 C -0.3712(11) 0.769(2) 0.3326(10) 0.224(10) Uani 1 1 d D . .
H14A H -0.3250 0.8159 0.3579 0.336 Uiso 1 1 calc R . .
H14B H -0.3869 0.7106 0.3609 0.336 Uiso 1 1 calc R . .
H14C H -0.4210 0.8162 0.3144 0.336 Uiso 1 1 calc R . .
C15 C -0.3812(12) 0.642(2) 0.2135(16) 0.34(2) Uani 1 1 d D . .
H15A H -0.4395 0.6205 0.2152 0.504 Uiso 1 1 calc R . .
H15B H -0.3477 0.5734 0.2108 0.504 Uiso 1 1 calc R . .
H15C H -0.3832 0.6897 0.1752 0.504 Uiso 1 1 calc R . .
C16 C -0.3292(10) 1.0113(13) 0.0184(7) 0.127(5) Uani 1 1 d D . .
H16 H -0.3044 1.0165 -0.0206 0.152 Uiso 1 1 calc R . .
C17 C -0.3601(15) 1.1341(18) 0.0104(17) 0.31(2) Uani 1 1 d D . .
H17A H -0.3151 1.1845 0.0345 0.470 Uiso 1 1 calc R . .
H17B H -0.4114 1.1423 0.0275 0.470 Uiso 1 1 calc R . .
H17C H -0.3738 1.1545 -0.0358 0.470 Uiso 1 1 calc R . .
C18 C -0.3712(14) 0.8974(18) -0.0038(14) 0.254(13) Uani 1 1 d D . .
H18A H -0.4284 0.9103 -0.0317 0.382 Uiso 1 1 calc R . .
H18B H -0.3759 0.8526 0.0342 0.382 Uiso 1 1 calc R . .
H18C H -0.3363 0.8559 -0.0283 0.382 Uiso 1 1 calc R . .
Au1 Au 0.05662(2) 0.96627(5) 0.271998(19) 0.0896(2) Uani 1 1 d . . .
Cl1 Cl -0.13237(15) 1.4773(2) 0.40127(11) 0.0772(6) Uani 1 1 d . . .
Cl4 Cl -0.44015(13) 0.9777(2) 0.16950(13) 0.0850(6) Uani 1 1 d . . .
Cl5 Cl 0.20162(18) 0.9540(4) 0.31204(19) 0.1600(19) Uani 1 1 d . . .
N1 N -0.2272(4) 1.1033(7) 0.2585(3) 0.0719(17) Uani 1 1 d . . .
N2 N -0.1681(6) 1.2468(7) 0.3219(4) 0.091(2) Uani 1 1 d . . .
H2 H -0.1639 1.3087 0.3456 0.109 Uiso 1 1 calc R . .
N3 N -0.2303(4) 0.8436(6) 0.2498(4) 0.0748(18) Uani 1 1 d . . .
N4 N -0.1742(5) 0.6956(7) 0.3083(4) 0.094(2) Uani 1 1 d . . .
H4A H -0.1707 0.6321 0.3306 0.112 Uiso 1 1 calc R . .
N5 N -0.2262(5) 0.9916(7) 0.1278(3) 0.0769(19) Uani 1 1 d . . .
N6 N -0.1660(6) 1.0049(8) 0.0452(4) 0.101(3) Uani 1 1 d . . .
H6A H -0.1615 1.0131 0.0049 0.121 Uiso 1 1 calc R . .
P1 P -0.08660(13) 0.97366(19) 0.23776(10) 0.0589(5) Uani 1 1 d . . .
Zn1 Zn -0.29830(6) 0.97940(9) 0.19814(5) 0.0689(3) Uani 1 1 d . . .

loop_
_atom_site_aniso_label
_atom_site_aniso_U_11
_atom_site_aniso_U_22
_atom_site_aniso_U_33
_atom_site_aniso_U_23
_atom_site_aniso_U_13
_atom_site_aniso_U_12
C01 0.053(4) 0.081(6) 0.078(5) 0.003(5) 0.011(4) 0.002(4)
C02 0.064(5) 0.088(6) 0.085(5) 0.015(5) 0.018(4) -0.002(5)
C03 0.076(7) 0.098(7) 0.102(7) 0.004(6) 0.037(5) 0.017(6)
C4 0.043(4) 0.067(5) 0.097(5) 0.003(4) 0.021(4) 0.002(4)
C5 0.061(5) 0.099(7) 0.117(7) 0.010(6) 0.030(5) 0.005(5)
C6 0.069(6) 0.092(7) 0.108(7) 0.008(6) 0.036(5) -0.010(5)
C7 0.044(4) 0.076(5) 0.099(6) 0.007(4) 0.031(4) 0.005(4)
C8 0.060(5) 0.105(7) 0.079(5) 0.005(5) 0.034(5) 0.001(4)
C9 0.072(6) 0.087(6) 0.083(6) 0.007(5) 0.023(5) 0.005(5)
C10 0.102(9) 0.136(10) 0.167(11) 0.001(9) 0.063(9) 0.065(8)
C11 0.117(12) 0.38(3) 0.25(2) 0.09(2) 0.130(14) 0.066(16)
C12 0.095(10) 0.23(2) 0.33(3) 0.15(2) 0.041(13) 0.068(12)
C13 0.088(8) 0.136(11) 0.190(13) 0.012(10) 0.074(9) -0.019(8)
C14 0.112(12) 0.32(3) 0.28(2) -0.04(2) 0.131(15) -0.045(15)
C15 0.109(14) 0.28(3) 0.63(6) -0.26(4) 0.10(2) -0.078(16)
C16 0.104(10) 0.178(14) 0.091(7) -0.010(8) 0.008(7) 0.017(9)
C17 0.19(2) 0.20(2) 0.45(4) -0.11(2) -0.13(2) 0.093(18)
C18 0.138(15) 0.23(2) 0.33(3) -0.04(2) -0.087(18) 0.011(16)
Au1 0.0419(3) 0.1388(5) 0.0907(3) -0.0011(2) 0.02083(19) 0.00398(17)
Cl1 0.0683(13) 0.0873(14) 0.0805(13) -0.0015(11) 0.0266(10) -0.0005(11)
Cl4 0.0357(10) 0.1177(18) 0.1004(15) 0.0024(13) 0.0139(10) 0.0016(10)
Cl5 0.0391(14) 0.317(6) 0.121(2) -0.014(3) 0.0135(14) 0.0117(19)
N1 0.048(4) 0.083(5) 0.092(4) -0.007(4) 0.031(3) 0.001(3)
N2 0.086(6) 0.085(5) 0.106(5) -0.024(5) 0.032(5) 0.003(4)
N3 0.057(4) 0.076(5) 0.099(5) -0.003(4) 0.032(3) -0.006(3)
N4 0.079(5) 0.092(6) 0.115(6) 0.025(5) 0.033(5) 0.001(5)
N5 0.048(4) 0.114(6) 0.065(4) 0.009(4) 0.006(3) 0.006(3)
N6 0.086(7) 0.152(8) 0.068(5) 0.011(4) 0.027(5) 0.009(5)
P1 0.0361(10) 0.0840(14) 0.0583(10) 0.0047(9) 0.0149(8) 0.0004(9)
Zn1 0.0370(5) 0.0957(7) 0.0764(6) 0.0015(5) 0.0184(4) 0.0023(4)

loop_
_atom_type_symbol
_atom_type_description
_atom_type_scat_dispersion_real
_atom_type_scat_dispersion_imag
_atom_type_scat_source
C C 0.0033 0.0016 'International Tables Vol C Tables 4.2.6.8 and 6.1.1.4'
H H 0.0000 0.0000 'International Tables Vol C Tables 4.2.6.8 and 6.1.1.4'
Au Au -2.0133 8.8022 'International Tables Vol C Tables 4.2.6.8 and 6.1.1.4'
Cl Cl 0.1484 0.1585 'International Tables Vol C Tables 4.2.6.8 and 6.1.1.4'
N N 0.0061 0.0033 'International Tables Vol C Tables 4.2.6.8 and 6.1.1.4'
P P 0.1023 0.0942 'International Tables Vol C Tables 4.2.6.8 and 6.1.1.4'
Zn Zn 0.2839 1.4301 'International Tables Vol C Tables 4.2.6.8 and 6.1.1.4'

loop_
_geom_angle_atom_site_label_1
_geom_angle_atom_site_label_2
_geom_angle_atom_site_label_3
_geom_angle
_geom_angle_site_symmetry_1
_geom_angle_site_symmetry_3
_geom_angle_publ_flag
C02 C01 N1 109.1(8) . . ?
C02 C01 P1 131.1(7) . . ?
N1 C01 P1 119.8(6) . . ?
C01 C02 N2 105.9(8) . . ?
C01 C02 H02 127.1 . . ?
N2 C02 H02 127.1 . . ?
N1 C03 N2 111.0(8) . . ?
N1 C03 C10 126.7(11) . . ?
N2 C03 C10 122.3(11) . . ?
C5 C4 N3 107.2(7) . . ?
C5 C4 P1 130.3(6) . . ?
N3 C4 P1 122.5(6) . . ?
C4 C5 N4 106.7(8) . . ?
C4 C5 H5 126.6 . . ?
N4 C5 H5 126.6 . . ?
N3 C6 N4 109.4(8) . . ?
N3 C6 C13 124.2(11) . . ?
N4 C6 C13 126.4(10) . . ?
C8 C7 N5 106.8(8) . . ?
C8 C7 P1 132.8(7) . . ?
N5 C7 P1 120.4(6) . . ?
N6 C8 C7 106.2(8) . . ?
N6 C8 H8 126.9 . . ?
C7 C8 H8 126.9 . . ?
N5 C9 N6 109.9(9) . . ?
N5 C9 C16 125.0(10) . . ?
N6 C9 C16 124.9(10) . . ?
C12 C10 C11 129.1(14) . . ?
C12 C10 C03 112.2(11) . . ?
C11 C10 C03 112.4(11) . . ?
C12 C10 H10 98.4 . . ?
C11 C10 H10 98.4 . . ?
C03 C10 H10 98.4 . . ?
C10 C11 H11A 109.5 . . ?
C10 C11 H11B 109.5 . . ?
H11A C11 H11B 109.5 . . ?
C10 C11 H11C 109.5 . . ?
H11A C11 H11C 109.5 . . ?
H11B C11 H11C 109.5 . . ?
C10 C12 H12A 109.5 . . ?
C10 C12 H12B 109.5 . . ?
H12A C12 H12B 109.5 . . ?
C10 C12 H12C 109.5 . . ?
H12A C12 H12C 109.5 . . ?
H12B C12 H12C 109.5 . . ?
C15 C13 C6 114.0(12) . . ?
C15 C13 C14 136.2(14) . . ?
C6 C13 C14 108.5(11) . . ?
C15 C13 H13 93.7 . . ?
C6 C13 H13 93.7 . . ?
C14 C13 H13 93.7 . . ?
C13 C14 H14A 109.5 . . ?
C13 C14 H14B 109.5 . . ?
H14A C14 H14B 109.5 . . ?
C13 C14 H14C 109.5 . . ?
H14A C14 H14C 109.5 . . ?
H14B C14 H14C 109.5 . . ?
C13 C15 H15A 109.5 . . ?
C13 C15 H15B 109.5 . . ?
H15A C15 H15B 109.5 . . ?
C13 C15 H15C 109.5 . . ?
H15A C15 H15C 109.5 . . ?
H15B C15 H15C 109.5 . . ?
C9 C16 C18 113.1(12) . . ?
C9 C16 C17 112.9(13) . . ?
C18 C16 C17 133.6(17) . . ?
C9 C16 H16 91.9 . . ?
C18 C16 H16 91.9 . . ?
C17 C16 H16 91.9 . . ?
C16 C17 H17A 109.5 . . ?
C16 C17 H17B 109.5 . . ?
H17A C17 H17B 109.5 . . ?
C16 C17 H17C 109.5 . . ?
H17A C17 H17C 109.5 . . ?
H17B C17 H17C 109.5 . . ?
C16 C18 H18A 109.5 . . ?
C16 C18 H18B 109.5 . . ?
H18A C18 H18B 109.5 . . ?
C16 C18 H18C 109.5 . . ?
H18A C18 H18C 109.5 . . ?
H18B C18 H18C 109.5 . . ?
P1 Au1 Cl5 176.84(12) . . ?
C03 N1 C01 106.1(8) . . ?
C03 N1 Zn1 137.1(6) . . ?
C01 N1 Zn1 116.7(6) . . ?
C03 N2 C02 107.9(8) . . ?
C03 N2 H2 126.1 . . ?
C02 N2 H2 126.1 . . ?
C6 N3 C4 107.9(8) . . ?
C6 N3 Zn1 136.8(6) . . ?
C4 N3 Zn1 115.3(5) . . ?
C6 N4 C5 108.8(8) . . ?
C6 N4 H4A 125.6 . . ?
C5 N4 H4A 125.6 . . ?
C9 N5 C7 106.7(7) . . ?
C9 N5 Zn1 137.2(6) . . ?
C7 N5 Zn1 116.0(5) . . ?
C9 N6 C8 110.3(8) . . ?
C9 N6 H6A 124.8 . . ?
C8 N6 H6A 124.8 . . ?
C7 P1 C4 105.2(4) . . ?
C7 P1 C01 101.8(4) . . ?
C4 P1 C01 102.3(4) . . ?
C7 P1 Au1 118.7(3) . . ?
C4 P1 Au1 113.1(3) . . ?
C01 P1 Au1 113.8(3) . . ?
N1 Zn1 N3 94.0(3) . . ?
N1 Zn1 N5 94.1(3) . . ?
N3 Zn1 N5 96.5(3) . . ?
N1 Zn1 Cl4 123.5(2) . . ?
N3 Zn1 Cl4 120.8(2) . . ?
N5 Zn1 Cl4 120.9(2) . . ?

loop_
_geom_bond_atom_site_label_1
_geom_bond_atom_site_label_2
_geom_bond_distance
_geom_bond_site_symmetry_2
_geom_bond_publ_flag
C01 C02 1.338(12) . ?
C01 N1 1.413(10) . ?
C01 P1 1.805(9) . ?
C02 N2 1.384(11) . ?
C02 H02 0.9300 . ?
C03 N1 1.293(12) . ?
C03 N2 1.351(13) . ?
C03 C10 1.495(13) . ?
C4 C5 1.351(12) . ?
C4 N3 1.401(10) . ?
C4 P1 1.760(8) . ?
C5 N4 1.359(11) . ?
C5 H5 0.9300 . ?
C6 N3 1.297(12) . ?
C6 N4 1.346(12) . ?
C6 C13 1.496(15) . ?
C7 C8 1.361(12) . ?
C7 N5 1.434(11) . ?
C7 P1 1.759(10) . ?
C8 N6 1.346(13) . ?
C8 H8 0.9300 . ?
C9 N5 1.294(12) . ?
C9 N6 1.335(13) . ?
C9 C16 1.486(16) . ?
C10 C12 1.440(15) . ?
C10 C11 1.453(14) . ?
C10 H10 0.9800 . ?
C11 H11A 0.9600 . ?
C11 H11B 0.9600 . ?
C11 H11C 0.9600 . ?
C12 H12A 0.9600 . ?
C12 H12B 0.9600 . ?
C12 H12C 0.9600 . ?
C13 C15 1.495(17) . ?
C13 C14 1.565(15) . ?
C13 H13 0.9800 . ?
C14 H14A 0.9600 . ?
C14 H14B 0.9600 . ?
C14 H14C 0.9600 . ?
C15 H15A 0.9600 . ?
C15 H15B 0.9600 . ?
C15 H15C 0.9600 . ?
C16 C18 1.494(16) . ?
C16 C17 1.494(16) . ?
C16 H16 0.9800 . ?
C17 H17A 0.9600 . ?
C17 H17B 0.9600 . ?
C17 H17C 0.9600 . ?
C18 H18A 0.9600 . ?
C18 H18B 0.9600 . ?
C18 H18C 0.9600 . ?
Au1 P1 2.202(2) . ?
Au1 Cl5 2.244(3) . ?
Cl4 Zn1 2.174(2) . ?
N1 Zn1 2.049(7) . ?
N2 H2 0.8600 . ?
N3 Zn1 2.051(8) . ?
N4 H4A 0.8600 . ?
N5 Zn1 2.055(7) . ?
N6 H6A 0.8600 . ?

loop_
_platon_squeeze_void_nr
_platon_squeeze_void_average_x
_platon_squeeze_void_average_y
_platon_squeeze_void_average_z
_platon_squeeze_void_volume
_platon_squeeze_void_count_electrons
_platon_squeeze_void_content
1 0.023 0.000 0.500 650 153 ' '
2 0.017 0.500 0.000 650 153 ' '
